data_1552021
loop_
_publ_author_name
'Beatrice S. L. Collins'
'Jos C. M. Kistemaker'
'Edwin Otten'
'Ben L. Feringa'

_publ_section_title
;
 A chemically powered unidirectional rotary molecular motor based on a
 palladium redox cycle
;
_journal_name_full 'Nature Chemistry'
_journal_page_first 860
_journal_page_last 866
_journal_paper_doi 10.1038/nchem.2543
_journal_volume 8
_journal_year 2016
_chemical_formula_sum 'C37 H47 Br F O P Pd S'
_chemical_formula_weight 776.08
_space_group_crystal_system monoclinic
_space_group_IT_number 14
_space_group_name_Hall '-P 2yn'
_space_group_name_H-M_alt 'P 1 21/n 1'
_atom_sites_solution_hydrogens geom
_cell_angle_alpha 90
_cell_angle_beta 92.257(2)
_cell_angle_gamma 90
_cell_formula_units_Z 4
_cell_length_a 10.7048(8)
_cell_length_b 10.2381(8)
_cell_length_c 30.816(2)
_cell_measurement_reflns_used 9969
_cell_measurement_temperature 100(2)
_cell_measurement_theta_max 25.66
_cell_measurement_theta_min 2.85
_cell_volume 3374.7(4)
_computing_cell_refinement 'Bruker SAINT'
_computing_data_collection 'Bruker APEX2'
_computing_data_reduction 'Bruker SAINT'
_computing_structure_refinement 'SHELXL-2014 (Sheldrick, 2014)'
_computing_structure_solution SHELXT
_diffrn_ambient_temperature 100(2)
_diffrn_measured_fraction_theta_full 0.997
_diffrn_measured_fraction_theta_max 0.995
_diffrn_measurement_device_type 'Bruker APEX-II CCD'
_diffrn_measurement_method '\f and \w scans'
_diffrn_radiation_type MoK\a
_diffrn_radiation_wavelength 0.71073
_diffrn_reflns_av_R_equivalents 0.0750
_diffrn_reflns_av_unetI/netI 0.0438
_diffrn_reflns_Laue_measured_fraction_full 0.997
_diffrn_reflns_Laue_measured_fraction_max 0.995
_diffrn_reflns_limit_h_max 13
_diffrn_reflns_limit_h_min -13
_diffrn_reflns_limit_k_max 12
_diffrn_reflns_limit_k_min -12
_diffrn_reflns_limit_l_max 37
_diffrn_reflns_limit_l_min -37
_diffrn_reflns_number 60975
_diffrn_reflns_point_group_measured_fraction_full 0.997
_diffrn_reflns_point_group_measured_fraction_max 0.995
_diffrn_reflns_theta_full 25.242
_diffrn_reflns_theta_max 25.750
_diffrn_reflns_theta_min 2.850
_exptl_absorpt_coefficient_mu 1.878
_exptl_absorpt_correction_T_max 0.7453
_exptl_absorpt_correction_T_min 0.6618
_exptl_absorpt_correction_type multi-scan
_exptl_absorpt_process_details SADABS
_exptl_crystal_colour colourless
_exptl_crystal_density_diffrn 1.528
_exptl_crystal_description platelet
_exptl_crystal_F_000 1592
_exptl_crystal_size_max 0.200
_exptl_crystal_size_mid 0.030
_exptl_crystal_size_min 0.010
_refine_diff_density_max 1.802
_refine_diff_density_min -1.015
_refine_diff_density_rms 0.121
_refine_ls_extinction_coef .
_refine_ls_extinction_method none
_refine_ls_goodness_of_fit_ref 1.232
_refine_ls_hydrogen_treatment constr
_refine_ls_matrix_type full
_refine_ls_number_parameters 389
_refine_ls_number_reflns 6419
_refine_ls_number_restraints 0
_refine_ls_restrained_S_all 1.232
_refine_ls_R_factor_all 0.0740
_refine_ls_R_factor_gt 0.0557
_refine_ls_shift/su_max 0.002
_refine_ls_shift/su_mean 0.000
_refine_ls_structure_factor_coef Fsqd
_refine_ls_weighting_details 'w=1/[\s^2^(Fo^2^)+20.9577P] where P=(Fo^2^+2Fc^2^)/3'
_refine_ls_weighting_scheme calc
_refine_ls_wR_factor_gt 0.0965
_refine_ls_wR_factor_ref 0.1010
_reflns_Friedel_coverage 0.000
_reflns_Friedel_fraction_full .
_reflns_Friedel_fraction_max .
_reflns_number_gt 5332
_reflns_number_total 6419
_reflns_threshold_expression 'I > 2\s(I)'
_cod_data_source_file nchem.2543-s2.cif
_cod_data_source_block mo_molan381_0m_a
_cod_original_sg_symbol_H-M 'P 21/n'
_cod_database_code 1552021
_shelx_space_group_comment
;
The symmetry employed for this shelxl refinement is uniquely defined
by the following loop, which should always be used as a source of
symmetry information in preference to the above space-group names.
They are only intended as comments.
;
_shelx_estimated_absorpt_t_min 0.705
_shelx_estimated_absorpt_t_max 0.981
_shelxl_version_number 2014-3

loop_
_space_group_symop_operation_xyz
'x, y, z'
'-x+1/2, y+1/2, -z+1/2'
'-x, -y, -z'
'x-1/2, -y-1/2, z-1/2'

loop_
_atom_site_label
_atom_site_type_symbol
_atom_site_fract_x
_atom_site_fract_y
_atom_site_fract_z
_atom_site_U_iso_or_equiv
_atom_site_adp_type
_atom_site_occupancy
_atom_site_site_symmetry_order
_atom_site_calc_flag
_atom_site_refinement_flags_posn
_atom_site_refinement_flags_adp
_atom_site_refinement_flags_occupancy
_atom_site_disorder_assembly
_atom_site_disorder_group
Pd1 Pd 0.21086(4) 0.72819(4) 0.66100(2) 0.01225(10) Uani 1 1 d . . . . .
Br1 Br -0.00095(5) 0.74679(5) 0.69189(2) 0.01951(14) Uani 1 1 d . . . . .
S1 S 0.30613(12) 0.84796(12) 0.71880(4) 0.0145(3) Uani 1 1 d . . . . .
P1 P 0.13432(13) 0.65503(12) 0.59453(4) 0.0116(3) Uani 1 1 d . . . . .
F1 F 0.5359(3) 1.0325(3) 0.58992(10) 0.0281(8) Uani 1 1 d . . . . .
O1 O 0.2361(4) 0.9069(4) 0.75419(12) 0.0191(8) Uani 1 1 d . . . . .
C1 C 0.4736(5) 0.8122(5) 0.64216(16) 0.0146(11) Uani 1 1 d . . . . .
C2 C 0.3908(5) 0.7054(5) 0.64404(15) 0.0138(11) Uani 1 1 d . . . . .
C3 C 0.4400(5) 0.5799(5) 0.64121(17) 0.0169(12) Uani 1 1 d . . . . .
H3 H 0.3853 0.5069 0.6413 0.020 Uiso 1 1 calc R U . . .
C4 C 0.5675(5) 0.5597(6) 0.63820(18) 0.0234(13) Uani 1 1 d . . . . .
H4 H 0.5993 0.4732 0.6367 0.028 Uiso 1 1 calc R U . . .
C5 C 0.6482(5) 0.6639(6) 0.63740(18) 0.0237(13) Uani 1 1 d . . . . .
H5 H 0.7356 0.6495 0.6361 0.028 Uiso 1 1 calc R U . . .
C6 C 0.6020(5) 0.7898(6) 0.63852(17) 0.0206(12) Uani 1 1 d . . . . .
H6 H 0.6576 0.8618 0.6368 0.025 Uiso 1 1 calc R U . . .
C7 C 0.4335(5) 0.9479(5) 0.65045(17) 0.0158(11) Uani 1 1 d . . . . .
C8 C 0.4718(5) 1.0553(5) 0.62658(17) 0.0188(12) Uani 1 1 d . . . . .
C9 C 0.4495(5) 1.1831(5) 0.63794(17) 0.0178(12) Uani 1 1 d . . . . .
H9 H 0.4767 1.2528 0.6203 0.021 Uiso 1 1 calc R U . . .
C10 C 0.3871(5) 1.2084(5) 0.67540(17) 0.0200(12) Uani 1 1 d . . . . .
H10 H 0.3742 1.2959 0.6844 0.024 Uiso 1 1 calc R U . . .
C11 C 0.3437(5) 1.1061(5) 0.69961(17) 0.0160(11) Uani 1 1 d . . . . .
H11 H 0.2985 1.1228 0.7250 0.019 Uiso 1 1 calc R U . . .
C12 C 0.3658(5) 0.9801(5) 0.68698(16) 0.0151(11) Uani 1 1 d . . . . .
C13 C 0.4484(5) 0.7828(5) 0.74122(16) 0.0175(12) Uani 1 1 d . . . . .
C14 C 0.4604(5) 0.6496(5) 0.74517(16) 0.0168(12) Uani 1 1 d . . . . .
H14 H 0.3945 0.5939 0.7351 0.020 Uiso 1 1 calc R U . . .
C15 C 0.5697(5) 0.5963(5) 0.76401(17) 0.0198(12) Uani 1 1 d . . . . .
H15 H 0.5774 0.5044 0.7672 0.024 Uiso 1 1 calc R U . . .
C16 C 0.6667(5) 0.6771(6) 0.77801(18) 0.0224(13) Uani 1 1 d . . . . .
C17 C 0.6528(6) 0.8118(6) 0.77393(18) 0.0238(13) Uani 1 1 d . . . . .
H17 H 0.7191 0.8678 0.7834 0.029 Uiso 1 1 calc R U . . .
C18 C 0.5429(5) 0.8653(5) 0.75609(17) 0.0186(12) Uani 1 1 d . . . . .
H18 H 0.5330 0.9573 0.7541 0.022 Uiso 1 1 calc R U . . .
C19 C 0.7841(6) 0.6212(7) 0.7986(2) 0.0350(16) Uani 1 1 d . . . . .
H19A H 0.8567 0.6587 0.7847 0.052 Uiso 1 1 calc R U . . .
H19B H 0.7841 0.5262 0.7948 0.052 Uiso 1 1 calc R U . . .
H19C H 0.7883 0.6424 0.8296 0.052 Uiso 1 1 calc R U . . .
C20 C 0.0745(5) 0.4852(5) 0.59306(17) 0.0133(11) Uani 1 1 d . . . . .
H20 H 0.0492 0.4658 0.5621 0.016 Uiso 1 1 calc R U . . .
C21 C -0.0419(5) 0.4668(5) 0.61967(18) 0.0174(12) Uani 1 1 d . . . . .
H21A H -0.0220 0.4905 0.6503 0.021 Uiso 1 1 calc R U . . .
H21B H -0.1089 0.5259 0.6085 0.021 Uiso 1 1 calc R U . . .
C22 C -0.0885(5) 0.3257(5) 0.61746(18) 0.0187(12) Uani 1 1 d . . . . .
H22A H -0.1608 0.3158 0.6363 0.022 Uiso 1 1 calc R U . . .
H22B H -0.1171 0.3051 0.5873 0.022 Uiso 1 1 calc R U . . .
C23 C 0.0137(5) 0.2304(5) 0.63198(16) 0.0185(11) Uani 1 1 d . . . . .
H23A H 0.0396 0.2478 0.6626 0.022 Uiso 1 1 calc R U . . .
H23B H -0.0186 0.1399 0.6300 0.022 Uiso 1 1 calc R U . . .
C24 C 0.1251(5) 0.2453(5) 0.60342(17) 0.0184(12) Uani 1 1 d . . . . .
H24A H 0.0997 0.2254 0.5729 0.022 Uiso 1 1 calc R U . . .
H24B H 0.1915 0.1829 0.6128 0.022 Uiso 1 1 calc R U . . .
C25 C 0.1758(5) 0.3856(5) 0.60661(17) 0.0166(11) Uani 1 1 d . . . . .
H25A H 0.2057 0.4034 0.6368 0.020 Uiso 1 1 calc R U . . .
H25B H 0.2477 0.3948 0.5876 0.020 Uiso 1 1 calc R U . . .
C26 C -0.0051(5) 0.7509(5) 0.57701(16) 0.0161(11) Uani 1 1 d . . . . .
H26 H -0.0674 0.7341 0.5997 0.019 Uiso 1 1 calc R U . . .
C27 C -0.0702(5) 0.7072(5) 0.53427(17) 0.0219(13) Uani 1 1 d . . . . .
H27A H -0.0180 0.7311 0.5097 0.026 Uiso 1 1 calc R U . . .
H27B H -0.0799 0.6110 0.5343 0.026 Uiso 1 1 calc R U . . .
C28 C -0.1980(5) 0.7712(6) 0.52843(18) 0.0231(12) Uani 1 1 d . . . . .
H28A H -0.2383 0.7428 0.5006 0.028 Uiso 1 1 calc R U . . .
H28B H -0.2517 0.7436 0.5522 0.028 Uiso 1 1 calc R U . . .
C29 C -0.1850(5) 0.9183(5) 0.52876(19) 0.0226(13) Uani 1 1 d . . . . .
H29A H -0.2691 0.9585 0.5268 0.027 Uiso 1 1 calc R U . . .
H29B H -0.1392 0.9463 0.5031 0.027 Uiso 1 1 calc R U . . .
C30 C -0.1153(5) 0.9664(5) 0.5699(2) 0.0242(13) Uani 1 1 d . . . . .
H30A H -0.1667 0.9488 0.5953 0.029 Uiso 1 1 calc R U . . .
H30B H -0.1032 1.0621 0.5680 0.029 Uiso 1 1 calc R U . . .
C31 C 0.0125(5) 0.9001(5) 0.5770(2) 0.0208(12) Uani 1 1 d . . . . .
H31A H 0.0518 0.9285 0.6050 0.025 Uiso 1 1 calc R U . . .
H31B H 0.0681 0.9255 0.5535 0.025 Uiso 1 1 calc R U . . .
C32 C 0.2517(5) 0.6564(5) 0.55233(16) 0.0152(11) Uani 1 1 d . . . . .
H32 H 0.3258 0.6096 0.5656 0.018 Uiso 1 1 calc R U . . .
C33 C 0.2997(5) 0.7944(5) 0.54188(17) 0.0191(12) Uani 1 1 d . . . . .
H33A H 0.2346 0.8428 0.5248 0.023 Uiso 1 1 calc R U . . .
H33B H 0.3178 0.8429 0.5692 0.023 Uiso 1 1 calc R U . . .
C34 C 0.4191(5) 0.7845(6) 0.51591(18) 0.0259(13) Uani 1 1 d . . . . .
H34A H 0.4478 0.8733 0.5083 0.031 Uiso 1 1 calc R U . . .
H34B H 0.4860 0.7422 0.5340 0.031 Uiso 1 1 calc R U . . .
C35 C 0.3951(6) 0.7053(6) 0.47440(18) 0.0271(14) Uani 1 1 d . . . . .
H35A H 0.3386 0.7553 0.4544 0.032 Uiso 1 1 calc R U . . .
H35B H 0.4752 0.6926 0.4600 0.032 Uiso 1 1 calc R U . . .
C36 C 0.3374(5) 0.5730(6) 0.48271(19) 0.0244(13) Uani 1 1 d . . . . .
H36A H 0.3997 0.5167 0.4982 0.029 Uiso 1 1 calc R U . . .
H36B H 0.3146 0.5309 0.4546 0.029 Uiso 1 1 calc R U . . .
C37 C 0.2209(5) 0.5839(6) 0.50967(16) 0.0189(12) Uani 1 1 d . . . . .
H37A H 0.1891 0.4955 0.5161 0.023 Uiso 1 1 calc R U . . .
H37B H 0.1546 0.6316 0.4929 0.023 Uiso 1 1 calc R U . . .

loop_
_atom_site_aniso_label
_atom_site_aniso_U_11
_atom_site_aniso_U_22
_atom_site_aniso_U_33
_atom_site_aniso_U_23
_atom_site_aniso_U_13
_atom_site_aniso_U_12
Pd1 0.0102(2) 0.01300(19) 0.0136(2) -0.00076(16) 0.00099(15) -0.00085(17)
Br1 0.0149(3) 0.0223(3) 0.0217(3) -0.0040(2) 0.0048(2) -0.0012(2)
S1 0.0122(7) 0.0150(6) 0.0163(6) 0.0016(5) 0.0020(5) 0.0007(5)
P1 0.0107(7) 0.0111(6) 0.0132(7) -0.0001(5) 0.0000(5) 0.0000(5)
F1 0.033(2) 0.0306(19) 0.0214(17) 0.0003(14) 0.0140(15) -0.0007(15)
O1 0.018(2) 0.023(2) 0.0166(19) -0.0017(16) 0.0077(15) 0.0007(16)
C1 0.008(3) 0.023(3) 0.013(3) -0.002(2) -0.002(2) -0.004(2)
C2 0.012(3) 0.019(3) 0.010(2) 0.001(2) -0.005(2) -0.003(2)
C3 0.015(3) 0.018(3) 0.018(3) -0.002(2) -0.001(2) -0.004(2)
C4 0.023(3) 0.023(3) 0.025(3) -0.005(2) 0.000(3) 0.002(3)
C5 0.011(3) 0.033(3) 0.027(3) -0.006(3) 0.004(2) 0.004(3)
C6 0.014(3) 0.026(3) 0.023(3) -0.002(2) 0.006(2) -0.001(2)
C7 0.013(3) 0.022(3) 0.013(3) -0.002(2) -0.003(2) -0.004(2)
C8 0.016(3) 0.027(3) 0.013(3) 0.001(2) 0.003(2) -0.005(2)
C9 0.016(3) 0.019(3) 0.018(3) 0.006(2) -0.003(2) -0.003(2)
C10 0.022(3) 0.017(3) 0.021(3) -0.001(2) -0.003(2) 0.004(2)
C11 0.014(3) 0.020(3) 0.014(3) 0.001(2) 0.000(2) 0.003(2)
C12 0.009(3) 0.021(3) 0.015(3) 0.005(2) 0.000(2) 0.000(2)
C13 0.015(3) 0.023(3) 0.015(3) 0.003(2) 0.004(2) 0.002(2)
C14 0.012(3) 0.028(3) 0.011(3) 0.001(2) 0.002(2) 0.000(2)
C15 0.026(3) 0.021(3) 0.013(3) 0.000(2) 0.005(2) 0.010(2)
C16 0.018(3) 0.033(3) 0.016(3) 0.001(2) 0.002(2) 0.010(3)
C17 0.021(3) 0.032(3) 0.018(3) 0.001(2) -0.003(2) -0.007(3)
C18 0.017(3) 0.019(3) 0.019(3) 0.003(2) 0.002(2) 0.003(2)
C19 0.021(3) 0.054(4) 0.030(4) -0.006(3) -0.004(3) 0.014(3)
C20 0.013(3) 0.012(3) 0.015(3) 0.002(2) 0.001(2) 0.001(2)
C21 0.013(3) 0.016(3) 0.023(3) 0.000(2) 0.004(2) -0.003(2)
C22 0.016(3) 0.021(3) 0.019(3) 0.000(2) 0.003(2) -0.003(2)
C23 0.025(3) 0.016(3) 0.015(3) 0.001(2) 0.000(2) -0.001(2)
C24 0.018(3) 0.014(3) 0.022(3) 0.001(2) -0.004(2) 0.002(2)
C25 0.013(3) 0.017(3) 0.019(3) -0.001(2) 0.000(2) 0.003(2)
C26 0.012(3) 0.018(3) 0.018(3) 0.002(2) 0.000(2) -0.001(2)
C27 0.025(3) 0.019(3) 0.021(3) -0.005(2) -0.005(2) 0.003(2)
C28 0.020(3) 0.026(3) 0.022(3) 0.000(3) -0.007(2) 0.004(3)
C29 0.019(3) 0.021(3) 0.028(3) 0.007(2) 0.001(2) 0.003(2)
C30 0.018(3) 0.017(3) 0.038(4) -0.003(3) -0.001(3) 0.001(2)
C31 0.014(3) 0.017(3) 0.031(3) 0.001(2) 0.000(2) 0.000(2)
C32 0.013(3) 0.020(3) 0.013(3) 0.000(2) 0.002(2) 0.002(2)
C33 0.019(3) 0.019(3) 0.019(3) 0.006(2) 0.002(2) 0.000(2)
C34 0.019(3) 0.032(3) 0.027(3) 0.005(3) 0.006(2) -0.007(3)
C35 0.020(3) 0.040(4) 0.022(3) 0.002(3) 0.009(2) 0.000(3)
C36 0.017(3) 0.034(3) 0.022(3) 0.000(3) 0.005(2) 0.004(3)
C37 0.018(3) 0.027(3) 0.012(3) -0.003(2) 0.001(2) -0.002(2)

loop_
_atom_type_symbol
_atom_type_description
_atom_type_scat_dispersion_real
_atom_type_scat_dispersion_imag
_atom_type_scat_source
C C 0.0033 0.0016 'International Tables Vol C Tables 4.2.6.8 and 6.1.1.4'
H H 0.0000 0.0000 'International Tables Vol C Tables 4.2.6.8 and 6.1.1.4'
O O 0.0106 0.0060 'International Tables Vol C Tables 4.2.6.8 and 6.1.1.4'
F F 0.0171 0.0103 'International Tables Vol C Tables 4.2.6.8 and 6.1.1.4'
P P 0.1023 0.0942 'International Tables Vol C Tables 4.2.6.8 and 6.1.1.4'
S S 0.1246 0.1234 'International Tables Vol C Tables 4.2.6.8 and 6.1.1.4'
Br Br -0.2901 2.4595 'International Tables Vol C Tables 4.2.6.8 and 6.1.1.4'
Pd Pd -0.9988 1.0072 'International Tables Vol C Tables 4.2.6.8 and 6.1.1.4'

loop_
_geom_angle_atom_site_label_1
_geom_angle_atom_site_label_2
_geom_angle_atom_site_label_3
_geom_angle
_geom_angle_site_symmetry_1
_geom_angle_site_symmetry_3
C2 Pd1 P1 92.38(14) . .
C2 Pd1 S1 82.41(14) . .
P1 Pd1 S1 165.63(5) . .
C2 Pd1 Br1 172.30(13) . .
P1 Pd1 Br1 93.85(4) . .
S1 Pd1 Br1 92.55(4) . .
O1 S1 C13 108.6(2) . .
O1 S1 C12 107.2(2) . .
C13 S1 C12 100.2(2) . .
O1 S1 Pd1 123.55(17) . .
C13 S1 Pd1 115.89(19) . .
C12 S1 Pd1 97.55(17) . .
C32 P1 C26 110.8(2) . .
C32 P1 C20 103.5(2) . .
C26 P1 C20 102.5(2) . .
C32 P1 Pd1 113.38(17) . .
C26 P1 Pd1 110.00(17) . .
C20 P1 Pd1 115.96(17) . .
C6 C1 C2 119.8(5) . .
C6 C1 C7 117.3(5) . .
C2 C1 C7 122.3(5) . .
C3 C2 C1 118.2(5) . .
C3 C2 Pd1 119.2(4) . .
C1 C2 Pd1 121.7(4) . .
C4 C3 C2 121.2(5) . .
C4 C3 H3 119.4 . .
C2 C3 H3 119.4 . .
C5 C4 C3 120.4(5) . .
C5 C4 H4 119.8 . .
C3 C4 H4 119.8 . .
C4 C5 C6 119.9(5) . .
C4 C5 H5 120.1 . .
C6 C5 H5 120.1 . .
C5 C6 C1 120.5(5) . .
C5 C6 H6 119.8 . .
C1 C6 H6 119.8 . .
C8 C7 C12 114.2(5) . .
C8 C7 C1 123.8(5) . .
C12 C7 C1 121.5(5) . .
F1 C8 C9 118.1(5) . .
F1 C8 C7 118.0(5) . .
C9 C8 C7 123.9(5) . .
C8 C9 C10 119.0(5) . .
C8 C9 H9 120.5 . .
C10 C9 H9 120.5 . .
C11 C10 C9 119.7(5) . .
C11 C10 H10 120.2 . .
C9 C10 H10 120.2 . .
C12 C11 C10 119.7(5) . .
C12 C11 H11 120.1 . .
C10 C11 H11 120.1 . .
C11 C12 C7 123.4(5) . .
C11 C12 S1 118.9(4) . .
C7 C12 S1 117.8(4) . .
C14 C13 C18 120.8(5) . .
C14 C13 S1 118.8(4) . .
C18 C13 S1 120.3(4) . .
C13 C14 C15 119.9(5) . .
C13 C14 H14 120.1 . .
C15 C14 H14 120.1 . .
C16 C15 C14 120.2(5) . .
C16 C15 H15 119.9 . .
C14 C15 H15 119.9 . .
C15 C16 C17 119.2(5) . .
C15 C16 C19 120.7(5) . .
C17 C16 C19 120.1(6) . .
C18 C17 C16 120.7(5) . .
C18 C17 H17 119.6 . .
C16 C17 H17 119.6 . .
C13 C18 C17 119.2(5) . .
C13 C18 H18 120.4 . .
C17 C18 H18 120.4 . .
C16 C19 H19A 109.5 . .
C16 C19 H19B 109.5 . .
H19A C19 H19B 109.5 . .
C16 C19 H19C 109.5 . .
H19A C19 H19C 109.5 . .
H19B C19 H19C 109.5 . .
C21 C20 C25 110.7(4) . .
C21 C20 P1 113.0(3) . .
C25 C20 P1 112.2(4) . .
C21 C20 H20 106.8 . .
C25 C20 H20 106.8 . .
P1 C20 H20 106.8 . .
C22 C21 C20 111.3(4) . .
C22 C21 H21A 109.4 . .
C20 C21 H21A 109.4 . .
C22 C21 H21B 109.4 . .
C20 C21 H21B 109.4 . .
H21A C21 H21B 108.0 . .
C23 C22 C21 111.3(4) . .
C23 C22 H22A 109.4 . .
C21 C22 H22A 109.4 . .
C23 C22 H22B 109.4 . .
C21 C22 H22B 109.4 . .
H22A C22 H22B 108.0 . .
C24 C23 C22 109.7(4) . .
C24 C23 H23A 109.7 . .
C22 C23 H23A 109.7 . .
C24 C23 H23B 109.7 . .
C22 C23 H23B 109.7 . .
H23A C23 H23B 108.2 . .
C23 C24 C25 109.9(4) . .
C23 C24 H24A 109.7 . .
C25 C24 H24A 109.7 . .
C23 C24 H24B 109.7 . .
C25 C24 H24B 109.7 . .
H24A C24 H24B 108.2 . .
C20 C25 C24 111.1(4) . .
C20 C25 H25A 109.4 . .
C24 C25 H25A 109.4 . .
C20 C25 H25B 109.4 . .
C24 C25 H25B 109.4 . .
H25A C25 H25B 108.0 . .
C27 C26 C31 109.9(4) . .
C27 C26 P1 115.5(4) . .
C31 C26 P1 115.5(4) . .
C27 C26 H26 104.9 . .
C31 C26 H26 104.9 . .
P1 C26 H26 104.9 . .
C28 C27 C26 110.6(4) . .
C28 C27 H27A 109.5 . .
C26 C27 H27A 109.5 . .
C28 C27 H27B 109.5 . .
C26 C27 H27B 109.5 . .
H27A C27 H27B 108.1 . .
C29 C28 C27 110.3(5) . .
C29 C28 H28A 109.6 . .
C27 C28 H28A 109.6 . .
C29 C28 H28B 109.6 . .
C27 C28 H28B 109.6 . .
H28A C28 H28B 108.1 . .
C28 C29 C30 111.6(5) . .
C28 C29 H29A 109.3 . .
C30 C29 H29A 109.3 . .
C28 C29 H29B 109.3 . .
C30 C29 H29B 109.3 . .
H29A C29 H29B 108.0 . .
C29 C30 C31 112.2(5) . .
C29 C30 H30A 109.2 . .
C31 C30 H30A 109.2 . .
C29 C30 H30B 109.2 . .
C31 C30 H30B 109.2 . .
H30A C30 H30B 107.9 . .
C30 C31 C26 109.4(4) . .
C30 C31 H31A 109.8 . .
C26 C31 H31A 109.8 . .
C30 C31 H31B 109.8 . .
C26 C31 H31B 109.8 . .
H31A C31 H31B 108.2 . .
C37 C32 C33 109.1(4) . .
C37 C32 P1 118.1(4) . .
C33 C32 P1 113.3(4) . .
C37 C32 H32 105.0 . .
C33 C32 H32 105.0 . .
P1 C32 H32 105.0 . .
C34 C33 C32 109.8(4) . .
C34 C33 H33A 109.7 . .
C32 C33 H33A 109.7 . .
C34 C33 H33B 109.7 . .
C32 C33 H33B 109.7 . .
H33A C33 H33B 108.2 . .
C35 C34 C33 110.8(5) . .
C35 C34 H34A 109.5 . .
C33 C34 H34A 109.5 . .
C35 C34 H34B 109.5 . .
C33 C34 H34B 109.5 . .
H34A C34 H34B 108.1 . .
C36 C35 C34 112.9(5) . .
C36 C35 H35A 109.0 . .
C34 C35 H35A 109.0 . .
C36 C35 H35B 109.0 . .
C34 C35 H35B 109.0 . .
H35A C35 H35B 107.8 . .
C35 C36 C37 111.9(5) . .
C35 C36 H36A 109.2 . .
C37 C36 H36A 109.2 . .
C35 C36 H36B 109.2 . .
C37 C36 H36B 109.2 . .
H36A C36 H36B 107.9 . .
C36 C37 C32 110.4(4) . .
C36 C37 H37A 109.6 . .
C32 C37 H37A 109.6 . .
C36 C37 H37B 109.6 . .
C32 C37 H37B 109.6 . .
H37A C37 H37B 108.1 . .

loop_
_geom_bond_atom_site_label_1
_geom_bond_atom_site_label_2
_geom_bond_distance
_geom_bond_site_symmetry_2
Pd1 C2 2.029(5) .
Pd1 P1 2.3014(13) .
Pd1 S1 2.3606(13) .
Pd1 Br1 2.5007(7) .
S1 O1 1.476(4) .
S1 C13 1.777(5) .
S1 C12 1.803(5) .
P1 C32 1.844(5) .
P1 C26 1.849(5) .
P1 C20 1.853(5) .
F1 C8 1.365(6) .
C1 C6 1.402(7) .
C1 C2 1.410(7) .
C1 C7 1.480(7) .
C2 C3 1.393(7) .
C3 C4 1.387(8) .
C3 H3 0.9500 .
C4 C5 1.374(8) .
C4 H4 0.9500 .
C5 C6 1.382(8) .
C5 H5 0.9500 .
C6 H6 0.9500 .
C7 C8 1.394(7) .
C7 C12 1.402(7) .
C8 C9 1.377(8) .
C9 C10 1.381(8) .
C9 H9 0.9500 .
C10 C11 1.378(7) .
C10 H10 0.9500 .
C11 C12 1.370(7) .
C11 H11 0.9500 .
C13 C14 1.375(8) .
C13 C18 1.382(8) .
C14 C15 1.396(7) .
C14 H14 0.9500 .
C15 C16 1.383(8) .
C15 H15 0.9500 .
C16 C17 1.393(8) .
C16 C19 1.498(8) .
C17 C18 1.390(8) .
C17 H17 0.9500 .
C18 H18 0.9500 .
C19 H19A 0.9800 .
C19 H19B 0.9800 .
C19 H19C 0.9800 .
C20 C21 1.531(7) .
C20 C25 1.534(7) .
C20 H20 1.0000 .
C21 C22 1.528(7) .
C21 H21A 0.9900 .
C21 H21B 0.9900 .
C22 C23 1.520(7) .
C22 H22A 0.9900 .
C22 H22B 0.9900 .
C23 C24 1.518(7) .
C23 H23A 0.9900 .
C23 H23B 0.9900 .
C24 C25 1.537(7) .
C24 H24A 0.9900 .
C24 H24B 0.9900 .
C25 H25A 0.9900 .
C25 H25B 0.9900 .
C26 C27 1.533(7) .
C26 C31 1.538(7) .
C26 H26 1.0000 .
C27 C28 1.521(7) .
C27 H27A 0.9900 .
C27 H27B 0.9900 .
C28 C29 1.512(8) .
C28 H28A 0.9900 .
C28 H28B 0.9900 .
C29 C30 1.528(8) .
C29 H29A 0.9900 .
C29 H29B 0.9900 .
C30 C31 1.535(8) .
C30 H30A 0.9900 .
C30 H30B 0.9900 .
C31 H31A 0.9900 .
C31 H31B 0.9900 .
C32 C37 1.534(7) .
C32 C33 1.542(7) .
C32 H32 1.0000 .
C33 C34 1.538(8) .
C33 H33A 0.9900 .
C33 H33B 0.9900 .
C34 C35 1.528(8) .
C34 H34A 0.9900 .
C34 H34B 0.9900 .
C35 C36 1.515(8) .
C35 H35A 0.9900 .
C35 H35B 0.9900 .
C36 C37 1.529(8) .
C36 H36A 0.9900 .
C36 H36B 0.9900 .
C37 H37A 0.9900 .
C37 H37B 0.9900 .
